data_7018665
loop_
_publ_author_name
'Clegg, Jack K.'
'Harrowfield, Jack'
'Kim, Yang'
'Lee, Young Hoon'
'Lehn, Jean-Marie'
'Lim, Woo Taik'
'Thu\'ery, Pierre'

_publ_section_title
;
 Chelation-controlled molecular morphology: aminal to imine
 rearrangements.
;
_journal_issue 15
_journal_name_full 'Dalton transactions (Cambridge, England : 2003)'
_journal_page_first 4335
_journal_page_last 4357
_journal_paper_doi 10.1039/c2dt12250b
_journal_volume 41
_journal_year 2012
_chemical_formula_moiety 'C23 H24 N6 O1 Zn, 2(Cl O4)'
_chemical_formula_sum 'C23 H24 Cl2 N6 O9 Zn'
_chemical_formula_weight 664.75
_chemical_name_systematic
;
?
;
_space_group_IT_number 14
_symmetry_cell_setting monoclinic
_symmetry_Int_Tables_number 14
_symmetry_space_group_name_Hall '-P 2yn'
_symmetry_space_group_name_H-M 'P 1 21/n 1'
_atom_sites_solution_hydrogens geom
_atom_sites_solution_primary direct
_atom_sites_solution_secondary difmap
_audit_creation_method SHELXL-97
_cell_angle_alpha 90.00
_cell_angle_beta 93.557(2)
_cell_angle_gamma 90.00
_cell_formula_units_Z 4
_cell_length_a 9.6750(3)
_cell_length_b 15.5878(5)
_cell_length_c 17.8081(6)
_cell_measurement_reflns_used 7106
_cell_measurement_temperature 150(2)
_cell_measurement_theta_max 27.672
_cell_measurement_theta_min 2.638
_cell_volume 2680.50(15)
_computing_cell_refinement 'SAINT (Bruker-Nonius, 2003)'
_computing_data_collection 'APEX (Bruker-Nonius, 2003)'
_computing_data_reduction 'SAINT (Bruker-Nonius, 2003), XPREP (Bruker-Nonius, 2003)'
_computing_molecular_graphics
;ORTEP-3 (Farrugia, 1997)
WINGX-32 (Farrugia, 1999)
;
_computing_publication_material 'enCIFer 1.1 (CCDC, 2005)'
_computing_structure_refinement 'SHELXL-97 (Sheldrick, 1997)'
_computing_structure_solution 'SIR97 (Altomare, et. al. 1997)'
_diffrn_ambient_temperature 150(2)
_diffrn_measured_fraction_theta_full 0.996
_diffrn_measured_fraction_theta_max 0.996
_diffrn_measurement_device_type APEXII-FR591
_diffrn_measurement_method \w+\f
_diffrn_radiation_monochromator graphite
_diffrn_radiation_source 'rotating anode'
_diffrn_radiation_type MoK\a
_diffrn_radiation_wavelength 0.71073
_diffrn_reflns_av_R_equivalents 0.0416
_diffrn_reflns_av_sigmaI/netI 0.0233
_diffrn_reflns_limit_h_max 12
_diffrn_reflns_limit_h_min -12
_diffrn_reflns_limit_k_max 20
_diffrn_reflns_limit_k_min -20
_diffrn_reflns_limit_l_max 23
_diffrn_reflns_limit_l_min -23
_diffrn_reflns_number 79074
_diffrn_reflns_theta_full 28.27
_diffrn_reflns_theta_max 28.27
_diffrn_reflns_theta_min 3.29
_diffrn_standards_decay_% 0
_diffrn_standards_interval_count 0
_diffrn_standards_interval_time 0
_diffrn_standards_number 0
_exptl_absorpt_coefficient_mu 1.180
_exptl_absorpt_correction_T_max 0.932
_exptl_absorpt_correction_T_min 0.820
_exptl_absorpt_correction_type multi-scan
_exptl_absorpt_process_details 'SADABS (Sheldrick, 2001)'
_exptl_crystal_colour colourless
_exptl_crystal_density_diffrn 1.647
_exptl_crystal_density_method 'not measured'
_exptl_crystal_description plate
_exptl_crystal_F_000 1360
_exptl_crystal_size_max 0.300
_exptl_crystal_size_mid 0.200
_exptl_crystal_size_min 0.060
_refine_diff_density_max 0.951
_refine_diff_density_min -0.474
_refine_diff_density_rms 0.067
_refine_ls_extinction_method none
_refine_ls_goodness_of_fit_ref 1.032
_refine_ls_hydrogen_treatment mixed
_refine_ls_matrix_type full
_refine_ls_number_parameters 421
_refine_ls_number_reflns 6624
_refine_ls_number_restraints 2
_refine_ls_restrained_S_all 1.033
_refine_ls_R_factor_all 0.0585
_refine_ls_R_factor_gt 0.0403
_refine_ls_shift/su_max 0.001
_refine_ls_shift/su_mean 0.000
_refine_ls_structure_factor_coef Fsqd
_refine_ls_weighting_details 'calc w=1/[\s^2^(Fo^2^)+(0.0583P)^2^+2.1430P] where P=(Fo^2^+2Fc^2^)/3'
_refine_ls_weighting_scheme calc
_refine_ls_wR_factor_gt 0.1027
_refine_ls_wR_factor_ref 0.1144
_reflns_number_gt 5170
_reflns_number_total 6624
_reflns_threshold_expression >2sigma(I)
_cod_data_source_file c2dt12250b.txt
_cod_data_source_block 1_4
_cod_original_sg_symbol_H-M P21/n
_cod_database_code 7018665

loop_
_symmetry_equiv_pos_as_xyz
'x, y, z'
'-x+1/2, y+1/2, -z+1/2'
'-x, -y, -z'
'x-1/2, -y-1/2, z-1/2'

loop_
_atom_site_label
_atom_site_type_symbol
_atom_site_fract_x
_atom_site_fract_y
_atom_site_fract_z
_atom_site_U_iso_or_equiv
_atom_site_adp_type
_atom_site_occupancy
_atom_site_symmetry_multiplicity
_atom_site_calc_flag
_atom_site_refinement_flags
_atom_site_disorder_assembly
_atom_site_disorder_group
C1 C 0.1578(3) 0.2100(2) 0.60595(16) 0.0459(7) Uani 1 1 d D . .
H1A H 0.0903 0.1828 0.6381 0.055 Uiso 1 1 calc R . .
H1B H 0.1390 0.2724 0.6043 0.055 Uiso 1 1 calc R . .
C2 C 0.3063(2) 0.19389(18) 0.63968(14) 0.0359(5) Uani 1 1 d . . .
C3 C 0.3191(2) 0.24472(18) 0.71435(14) 0.0374(5) Uani 1 1 d . . .
H3A H 0.3308 0.3065 0.7035 0.045 Uiso 1 1 calc R . .
H3B H 0.2332 0.2378 0.7412 0.045 Uiso 1 1 calc R . .
C4 C 0.4219(2) 0.19324(16) 0.83008(14) 0.0343(5) Uani 1 1 d . . .
H4 H 0.3358 0.2013 0.8520 0.041 Uiso 1 1 calc R . .
C5 C 0.5422(2) 0.15572(15) 0.87391(14) 0.0330(5) Uani 1 1 d . . .
C6 C 0.7660(3) 0.10530(17) 0.87230(15) 0.0388(6) Uani 1 1 d . . .
H6 H 0.8459 0.0941 0.8455 0.047 Uiso 1 1 calc R . .
C7 C 0.7699(3) 0.08596(18) 0.94809(15) 0.0423(6) Uani 1 1 d . . .
H7 H 0.8516 0.0633 0.9730 0.051 Uiso 1 1 calc R . .
C8 C 0.6534(3) 0.1001(2) 0.98697(15) 0.0461(7) Uani 1 1 d . . .
H8 H 0.6523 0.0851 1.0386 0.055 Uiso 1 1 calc R . .
C9 C 0.5372(3) 0.13658(19) 0.94963(15) 0.0440(6) Uani 1 1 d . . .
H9 H 0.4563 0.1481 0.9755 0.053 Uiso 1 1 calc R . .
C10 C 0.4097(3) 0.22735(19) 0.58308(15) 0.0406(6) Uani 1 1 d . . .
H10A H 0.4157 0.1855 0.5416 0.049 Uiso 1 1 calc R . .
H10B H 0.3755 0.2823 0.5612 0.049 Uiso 1 1 calc R . .
C11 C 0.6208(3) 0.30426(18) 0.60510(16) 0.0427(6) Uani 1 1 d . . .
H11 H 0.5921 0.3423 0.5655 0.051 Uiso 1 1 calc R . .
C12 C 0.7519(3) 0.31860(16) 0.65032(17) 0.0397(6) Uani 1 1 d . . .
C13 C 0.8916(3) 0.27971(18) 0.75389(17) 0.0433(6) Uani 1 1 d . . .
H13 H 0.9113 0.2424 0.7953 0.052 Uiso 1 1 calc R . .
C14 C 0.9823(3) 0.3476(2) 0.7425(2) 0.0542(8) Uani 1 1 d . . .
H14 H 1.0617 0.3564 0.7757 0.065 Uiso 1 1 calc R . .
C15 C 0.9548(3) 0.4011(2) 0.6825(2) 0.0594(9) Uani 1 1 d . . .
H15 H 1.0148 0.4477 0.6735 0.071 Uiso 1 1 calc R . .
C16 C 0.8390(3) 0.38657(19) 0.6356(2) 0.0534(8) Uani 1 1 d . . .
H16 H 0.8187 0.4227 0.5934 0.064 Uiso 1 1 calc R . .
C17 C 0.3237(2) 0.09668(18) 0.65276(15) 0.0388(6) Uani 1 1 d . . .
H17A H 0.2731 0.0793 0.6969 0.047 Uiso 1 1 calc R . .
H17B H 0.2839 0.0651 0.6083 0.047 Uiso 1 1 calc R . .
C18 C 0.5241(3) 0.01399(17) 0.62954(15) 0.0370(5) Uani 1 1 d . . .
H18 H 0.4681 -0.0206 0.5959 0.044 Uiso 1 1 calc R . .
C19 C 0.6737(3) -0.00176(17) 0.64085(14) 0.0353(5) Uani 1 1 d . . .
C20 C 0.8837(3) 0.04878(19) 0.69074(16) 0.0410(6) Uani 1 1 d . . .
H20 H 0.9365 0.0927 0.7160 0.049 Uiso 1 1 calc R . .
C21 C 0.9520(3) -0.0241(2) 0.66795(18) 0.0503(7) Uani 1 1 d . . .
H21 H 1.0488 -0.0305 0.6787 0.060 Uiso 1 1 calc R . .
C22 C 0.8768(3) -0.0867(2) 0.62957(17) 0.0509(7) Uani 1 1 d . . .
H22 H 0.9212 -0.1372 0.6133 0.061 Uiso 1 1 calc R . .
C23 C 0.7360(3) -0.07558(18) 0.61486(16) 0.0448(6) Uani 1 1 d . . .
H23 H 0.6827 -0.1176 0.5875 0.054 Uiso 1 1 calc R . .
N1 N 0.4377(2) 0.21424(13) 0.76229(11) 0.0332(4) Uani 1 1 d . . .
N2 N 0.6543(2) 0.13917(13) 0.83488(11) 0.0327(4) Uani 1 1 d . . .
N3 N 0.5477(2) 0.24015(15) 0.62039(12) 0.0388(5) Uani 1 1 d . . .
N4 N 0.7780(2) 0.26511(13) 0.70887(12) 0.0350(4) Uani 1 1 d . . .
N5 N 0.4711(2) 0.07471(14) 0.66567(12) 0.0345(4) Uani 1 1 d . . .
N6 N 0.7467(2) 0.06013(13) 0.67885(11) 0.0325(4) Uani 1 1 d . . .
O1 O 0.1421(2) 0.17571(17) 0.53264(12) 0.0614(6) Uani 1 1 d D . .
H1O H 0.0639(18) 0.162(3) 0.5100(12) 0.092 Uiso 1 1 d D . .
O2 O 0.1038(2) 0.10672(15) 0.81748(13) 0.0567(6) Uani 1 1 d . A .
O3 O 0.0386(6) -0.0155(4) 0.8849(5) 0.0597(15) Uani 0.60 1 d P A 1
O4 O 0.1785(6) 0.0761(3) 0.9418(2) 0.0625(12) Uani 0.60 1 d P A 1
O5 O 0.2724(5) 0.0053(4) 0.8402(3) 0.0677(15) Uani 0.60 1 d P A 1
O3A O 0.2308(10) 0.0618(7) 0.9289(6) 0.087(3) Uiso 0.40 1 d P A 2
O4A O 0.0503(14) -0.0277(9) 0.8636(7) 0.070(4) Uiso 0.40 1 d P A 2
O5A O 0.2346(14) -0.0223(9) 0.8271(8) 0.111(5) Uiso 0.40 1 d P A 2
O8 O 0.7682(3) 0.13109(18) 0.38422(14) 0.0695(7) Uani 1 1 d . . .
O7 O 0.6377(8) 0.1133(8) 0.4926(6) 0.059(3) Uani 0.50 1 d P B 2
O9A O 0.8750(6) 0.0874(5) 0.5011(4) 0.101(2) Uani 0.50 1 d P B 2
O6A O 0.7893(9) 0.2277(6) 0.4846(5) 0.083(3) Uani 0.50 1 d P B 2
O9 O 0.8377(9) 0.2028(8) 0.4969(7) 0.101(4) Uani 0.50 1 d P C 1
O6 O 0.6095(9) 0.2130(5) 0.4309(4) 0.117(3) Uani 0.50 1 d P C 1
O7A O 0.6818(13) 0.0935(9) 0.4963(7) 0.112(5) Uani 0.50 1 d P C 1
Cl1 Cl 0.15033(6) 0.03790(5) 0.86657(4) 0.04551(17) Uani 1 1 d . . .
Cl2 Cl 0.7274(5) 0.1619(3) 0.4520(3) 0.0701(13) Uani 0.50 1 d P C 1
Cl2A Cl 0.7612(4) 0.1403(3) 0.4646(3) 0.0489(7) Uani 0.50 1 d P B 2
Zn1 Zn 0.62262(3) 0.165023(18) 0.715767(15) 0.02985(9) Uani 1 1 d . . .

loop_
_atom_site_aniso_label
_atom_site_aniso_U_11
_atom_site_aniso_U_22
_atom_site_aniso_U_33
_atom_site_aniso_U_23
_atom_site_aniso_U_13
_atom_site_aniso_U_12
C1 0.0275(12) 0.0677(19) 0.0421(14) 0.0031(13) -0.0021(10) 0.0072(12)
C2 0.0235(11) 0.0470(14) 0.0370(13) 0.0046(11) 0.0010(9) 0.0038(10)
C3 0.0252(11) 0.0455(15) 0.0415(13) 0.0007(11) 0.0036(9) 0.0068(10)
C4 0.0280(11) 0.0384(13) 0.0367(13) -0.0053(10) 0.0035(9) 0.0012(10)
C5 0.0301(11) 0.0329(12) 0.0359(12) -0.0064(10) 0.0016(9) -0.0010(9)
C6 0.0289(12) 0.0439(15) 0.0434(14) 0.0004(11) 0.0005(10) 0.0023(10)
C7 0.0391(14) 0.0437(15) 0.0429(14) -0.0028(12) -0.0079(11) 0.0048(11)
C8 0.0523(16) 0.0554(17) 0.0298(13) -0.0043(12) -0.0020(11) 0.0107(13)
C9 0.0432(15) 0.0540(17) 0.0352(13) -0.0030(12) 0.0047(11) 0.0086(13)
C10 0.0291(12) 0.0552(16) 0.0378(13) 0.0105(12) 0.0034(10) 0.0029(11)
C11 0.0396(14) 0.0382(14) 0.0517(16) 0.0099(12) 0.0128(12) 0.0065(11)
C12 0.0338(12) 0.0298(12) 0.0570(16) -0.0012(11) 0.0162(11) 0.0028(10)
C13 0.0323(13) 0.0397(14) 0.0586(17) -0.0137(13) 0.0078(11) 0.0001(11)
C14 0.0318(13) 0.0489(17) 0.083(2) -0.0299(17) 0.0134(14) -0.0053(12)
C15 0.0463(17) 0.0389(16) 0.096(3) -0.0137(17) 0.0312(17) -0.0109(13)
C16 0.0507(17) 0.0335(14) 0.079(2) 0.0031(14) 0.0256(15) -0.0023(12)
C17 0.0270(11) 0.0471(15) 0.0426(14) -0.0006(11) 0.0031(10) -0.0021(10)
C18 0.0345(12) 0.0384(14) 0.0381(13) -0.0013(11) 0.0033(10) -0.0055(10)
C19 0.0354(12) 0.0366(13) 0.0346(12) 0.0016(10) 0.0074(10) -0.0035(10)
C20 0.0301(12) 0.0453(15) 0.0482(15) -0.0013(12) 0.0061(11) 0.0013(11)
C21 0.0338(14) 0.0558(18) 0.0618(18) -0.0029(14) 0.0072(13) 0.0094(12)
C22 0.0521(17) 0.0461(16) 0.0556(17) -0.0031(13) 0.0123(14) 0.0133(13)
C23 0.0501(16) 0.0394(15) 0.0454(15) -0.0065(12) 0.0082(12) -0.0031(12)
N1 0.0259(9) 0.0374(11) 0.0362(11) -0.0025(9) 0.0027(8) 0.0026(8)
N2 0.0259(9) 0.0358(11) 0.0364(11) -0.0009(8) 0.0019(8) 0.0009(8)
N3 0.0301(10) 0.0441(12) 0.0428(12) 0.0071(10) 0.0070(9) 0.0022(9)
N4 0.0261(9) 0.0315(10) 0.0480(12) -0.0059(9) 0.0080(8) -0.0018(8)
N5 0.0283(10) 0.0389(11) 0.0366(11) 0.0032(9) 0.0038(8) -0.0012(8)
N6 0.0291(10) 0.0346(11) 0.0341(10) 0.0006(8) 0.0051(8) 0.0001(8)
O1 0.0389(11) 0.0967(19) 0.0471(12) -0.0053(12) -0.0095(9) 0.0055(12)
O2 0.0375(10) 0.0641(14) 0.0672(14) 0.0240(11) -0.0074(9) -0.0011(10)
O3 0.042(2) 0.055(3) 0.083(5) 0.021(3) 0.012(3) -0.007(2)
O4 0.090(4) 0.062(3) 0.037(2) -0.0020(17) 0.008(2) 0.018(2)
O5 0.039(2) 0.087(4) 0.080(3) 0.023(3) 0.029(2) 0.035(3)
O8 0.0669(15) 0.0754(17) 0.0680(15) -0.0068(13) 0.0193(12) -0.0058(13)
O7 0.041(3) 0.090(6) 0.047(4) -0.020(4) 0.014(3) -0.024(3)
O9A 0.070(4) 0.140(6) 0.093(4) 0.053(4) 0.011(3) 0.020(4)
O6A 0.113(7) 0.069(5) 0.071(4) -0.021(3) 0.048(5) -0.062(5)
O9 0.049(4) 0.105(8) 0.146(8) -0.033(6) -0.025(4) -0.024(4)
O6 0.144(7) 0.125(6) 0.086(4) 0.004(4) 0.033(4) 0.067(5)
O7A 0.167(12) 0.101(8) 0.064(5) 0.035(5) -0.024(7) -0.090(9)
Cl1 0.0280(3) 0.0570(4) 0.0514(4) 0.0129(3) 0.0010(3) 0.0032(3)
Cl2 0.086(3) 0.046(2) 0.084(3) -0.0081(16) 0.045(2) -0.0200(17)
Cl2A 0.0474(14) 0.046(2) 0.0546(13) -0.0051(13) 0.0169(10) -0.0182(12)
Zn1 0.02212(14) 0.03178(16) 0.03594(16) 0.00035(11) 0.00414(10) -0.00117(10)

loop_
_atom_type_symbol
_atom_type_description
_atom_type_scat_dispersion_real
_atom_type_scat_dispersion_imag
_atom_type_scat_source
C C 0.0033 0.0016 'International Tables Vol C Tables 4.2.6.8 and 6.1.1.4'
H H 0.0000 0.0000 'International Tables Vol C Tables 4.2.6.8 and 6.1.1.4'
N N 0.0061 0.0033 'International Tables Vol C Tables 4.2.6.8 and 6.1.1.4'
O O 0.0106 0.0060 'International Tables Vol C Tables 4.2.6.8 and 6.1.1.4'
Cl Cl 0.1484 0.1585 'International Tables Vol C Tables 4.2.6.8 and 6.1.1.4'
Zn Zn 0.2839 1.4301 'International Tables Vol C Tables 4.2.6.8 and 6.1.1.4'

loop_
_geom_angle_atom_site_label_1
_geom_angle_atom_site_label_2
_geom_angle_atom_site_label_3
_geom_angle
O1 C1 C2 110.1(2)
O1 C1 H1A 109.6
C2 C1 H1A 109.7
O1 C1 H1B 109.6
C2 C1 H1B 109.6
H1A C1 H1B 108.2
C17 C2 C1 108.0(2)
C17 C2 C3 111.8(2)
C1 C2 C3 105.9(2)
C17 C2 C10 111.1(2)
C1 C2 C10 108.3(2)
C3 C2 C10 111.4(2)
N1 C3 C2 110.6(2)
N1 C3 H3A 109.5
C2 C3 H3A 109.5
N1 C3 H3B 109.5
C2 C3 H3B 109.5
H3A C3 H3B 108.1
N1 C4 C5 117.8(2)
N1 C4 H4 121.1
C5 C4 H4 121.1
N2 C5 C9 122.6(2)
N2 C5 C4 115.8(2)
C9 C5 C4 121.6(2)
N2 C6 C7 122.9(2)
N2 C6 H6 118.5
C7 C6 H6 118.5
C8 C7 C6 118.9(2)
C8 C7 H7 120.6
C6 C7 H7 120.6
C7 C8 C9 119.2(3)
C7 C8 H8 120.4
C9 C8 H8 120.4
C5 C9 C8 118.5(2)
C5 C9 H9 120.7
C8 C9 H9 120.7
N3 C10 C2 110.9(2)
N3 C10 H10A 109.5
C2 C10 H10A 109.5
N3 C10 H10B 109.5
C2 C10 H10B 109.5
H10A C10 H10B 108.1
N3 C11 C12 118.4(2)
N3 C11 H11 120.8
C12 C11 H11 120.8
N4 C12 C16 122.1(3)
N4 C12 C11 116.2(2)
C16 C12 C11 121.5(3)
N4 C13 C14 122.8(3)
N4 C13 H13 118.6
C14 C13 H13 118.6
C15 C14 C13 118.8(3)
C15 C14 H14 120.6
C13 C14 H14 120.6
C14 C15 C16 119.1(3)
C14 C15 H15 120.4
C16 C15 H15 120.4
C15 C16 C12 119.5(3)
C15 C16 H16 120.3
C12 C16 H16 120.3
N5 C17 C2 110.4(2)
N5 C17 H17A 109.6
C2 C17 H17A 109.6
N5 C17 H17B 109.6
C2 C17 H17B 109.6
H17A C17 H17B 108.1
N5 C18 C19 118.7(2)
N5 C18 H18 120.7
C19 C18 H18 120.7
N6 C19 C23 122.2(2)
N6 C19 C18 115.4(2)
C23 C19 C18 122.4(2)
N6 C20 C21 123.1(3)
N6 C20 H20 118.5
C21 C20 H20 118.5
C22 C21 C20 118.7(3)
C22 C21 H21 120.6
C20 C21 H21 120.6
C21 C22 C23 119.4(3)
C21 C22 H22 120.3
C23 C22 H22 120.3
C22 C23 C19 118.9(3)
C22 C23 H23 120.6
C19 C23 H23 120.6
C4 N1 C3 120.1(2)
C4 N1 Zn1 115.13(16)
C3 N1 Zn1 121.95(15)
C6 N2 C5 117.9(2)
C6 N2 Zn1 128.39(17)
C5 N2 Zn1 113.62(16)
C11 N3 C10 121.0(2)
C11 N3 Zn1 115.76(19)
C10 N3 Zn1 122.41(16)
C13 N4 C12 117.8(2)
C13 N4 Zn1 129.23(19)
C12 N4 Zn1 113.01(17)
C18 N5 C17 120.8(2)
C18 N5 Zn1 113.93(17)
C17 N5 Zn1 122.26(16)
C20 N6 C19 117.7(2)
C20 N6 Zn1 128.00(18)
C19 N6 Zn1 114.24(16)
C1 O1 H1O 124.6(14)
O3A Cl1 O4A 125.8(7)
O5 Cl1 O4A 108.5(6)
O3A Cl1 O3 112.1(5)
O5 Cl1 O3 122.5(4)
O3A Cl1 O2 115.5(5)
O5 Cl1 O2 107.8(2)
O4A Cl1 O2 109.3(6)
O3 Cl1 O2 111.3(3)
O3A Cl1 O5A 105.1(7)
O4A Cl1 O5A 85.3(7)
O3 Cl1 O5A 101.0(6)
O2 Cl1 O5A 110.6(6)
O5 Cl1 O4 109.9(4)
O4A Cl1 O4 114.6(5)
O3 Cl1 O4 97.3(4)
O2 Cl1 O4 106.5(2)
O5A Cl1 O4 128.5(6)
O8 Cl2 O7A 110.0(7)
O8 Cl2 O6 103.4(5)
O7A Cl2 O6 107.3(7)
O8 Cl2 O9 113.4(6)
O7A Cl2 O9 105.7(8)
O6 Cl2 O9 116.9(7)
O7 Cl2A O6A 110.7(6)
O7 Cl2A O8 114.8(5)
O6A Cl2A O8 108.8(4)
O7 Cl2A O9A 107.7(6)
O6A Cl2A O9A 107.1(6)
O8 Cl2A O9A 107.4(4)
N3 Zn1 N6 109.81(8)
N3 Zn1 N1 82.11(8)
N6 Zn1 N1 151.32(8)
N3 Zn1 N2 153.66(8)
N6 Zn1 N2 96.33(8)
N1 Zn1 N2 76.11(7)
N3 Zn1 N4 76.42(8)
N6 Zn1 N4 97.30(8)
N1 Zn1 N4 111.03(8)
N2 Zn1 N4 97.64(8)
N3 Zn1 N5 81.00(8)
N6 Zn1 N5 76.03(8)
N1 Zn1 N5 80.47(8)
N2 Zn1 N5 109.35(8)
N4 Zn1 N5 152.68(8)

loop_
_geom_bond_atom_site_label_1
_geom_bond_atom_site_label_2
_geom_bond_distance
C1 O1 1.410(4)
C1 C2 1.543(3)
C1 H1A 0.9900
C1 H1B 0.9900
C2 C17 1.541(4)
C2 C3 1.546(4)
C2 C10 1.553(3)
C3 N1 1.466(3)
C3 H3A 0.9900
C3 H3B 0.9900
C4 N1 1.269(3)
C4 C5 1.481(3)
C4 H4 0.9500
C5 N2 1.348(3)
C5 C9 1.385(4)
C6 N2 1.342(3)
C6 C7 1.381(4)
C6 H6 0.9500
C7 C8 1.377(4)
C7 H7 0.9500
C8 C9 1.391(4)
C8 H8 0.9500
C9 H9 0.9500
C10 N3 1.468(3)
C10 H10A 0.9900
C10 H10B 0.9900
C11 N3 1.264(3)
C11 C12 1.477(4)
C11 H11 0.9500
C12 N4 1.347(4)
C12 C16 1.389(4)
C13 N4 1.339(3)
C13 C14 1.398(4)
C13 H13 0.9500
C14 C15 1.367(5)
C14 H14 0.9500
C15 C16 1.374(5)
C15 H15 0.9500
C16 H16 0.9500
C17 N5 1.470(3)
C17 H17A 0.9900
C17 H17B 0.9900
C18 N5 1.270(3)
C18 C19 1.469(4)
C18 H18 0.9500
C19 N6 1.352(3)
C19 C23 1.392(4)
C20 N6 1.341(3)
C20 C21 1.387(4)
C20 H20 0.9500
C21 C22 1.374(4)
C21 H21 0.9500
C22 C23 1.382(4)
C22 H22 0.9500
C23 H23 0.9500
N1 Zn1 2.1587(19)
N2 Zn1 2.162(2)
N3 Zn1 2.152(2)
N4 Zn1 2.175(2)
N5 Zn1 2.183(2)
N6 Zn1 2.155(2)
O1 H1O 0.861(10)
O2 Cl1 1.438(2)
O3 Cl1 1.418(6)
O4 Cl1 1.476(4)
O5 Cl1 1.394(4)
O3A Cl1 1.368(11)
O4A Cl1 1.406(14)
O5A Cl1 1.452(14)
O8 Cl2 1.380(7)
O8 Cl2A 1.444(6)
O7 Cl2A 1.388(10)
O9A Cl2A 1.492(7)
O6A Cl2A 1.430(10)
O9 Cl2 1.442(11)
O6 Cl2 1.423(8)
O7A Cl2 1.413(13)

loop_
_geom_hbond_atom_site_label_D
_geom_hbond_atom_site_label_H
_geom_hbond_atom_site_label_A
_geom_hbond_distance_DH
_geom_hbond_distance_HA
_geom_hbond_distance_DA
_geom_hbond_angle_DHA
_geom_hbond_site_symmetry_A
O1 H1O O9A 0.861(10) 2.16(2) 2.951(7) 152(4) 1_455
O1 H1O O9 0.861(10) 2.28(2) 3.003(8) 142(3) 1_455

loop_
_geom_torsion_atom_site_label_1
_geom_torsion_atom_site_label_2
_geom_torsion_atom_site_label_3
_geom_torsion_atom_site_label_4
_geom_torsion
O1 C1 C2 C17 -68.0(3)
O1 C1 C2 C3 172.0(2)
O1 C1 C2 C10 52.4(3)
C17 C2 C3 N1 45.2(3)
C1 C2 C3 N1 162.6(2)
C10 C2 C3 N1 -79.8(3)
N1 C4 C5 N2 -6.6(3)
N1 C4 C5 C9 175.4(3)
N2 C6 C7 C8 1.5(4)
C6 C7 C8 C9 -2.6(4)
N2 C5 C9 C8 1.0(4)
C4 C5 C9 C8 178.9(3)
C7 C8 C9 C5 1.4(4)
C17 C2 C10 N3 -80.0(3)
C1 C2 C10 N3 161.5(2)
C3 C2 C10 N3 45.4(3)
N3 C11 C12 N4 -5.1(4)
N3 C11 C12 C16 178.5(3)
N4 C13 C14 C15 -0.5(4)
C13 C14 C15 C16 0.1(4)
C14 C15 C16 C12 0.6(4)
N4 C12 C16 C15 -1.0(4)
C11 C12 C16 C15 175.3(3)
C1 C2 C17 N5 165.1(2)
C3 C2 C17 N5 -78.8(2)
C10 C2 C17 N5 46.4(3)
N5 C18 C19 N6 -11.6(3)
N5 C18 C19 C23 167.9(2)
N6 C20 C21 C22 1.8(5)
C20 C21 C22 C23 -0.1(5)
C21 C22 C23 C19 -1.3(4)
N6 C19 C23 C22 1.2(4)
C18 C19 C23 C22 -178.3(3)
C5 C4 N1 C3 174.7(2)
C5 C4 N1 Zn1 13.4(3)
C2 C3 N1 C4 -128.2(2)
C2 C3 N1 Zn1 31.8(3)
C7 C6 N2 C5 0.9(4)
C7 C6 N2 Zn1 -175.1(2)
C9 C5 N2 C6 -2.1(4)
C4 C5 N2 C6 179.9(2)
C9 C5 N2 Zn1 174.4(2)
C4 C5 N2 Zn1 -3.6(3)
C12 C11 N3 C10 173.4(2)
C12 C11 N3 Zn1 3.3(3)
C2 C10 N3 C11 -140.0(3)
C2 C10 N3 Zn1 29.5(3)
C14 C13 N4 C12 0.2(4)
C14 C13 N4 Zn1 -179.65(19)
C16 C12 N4 C13 0.6(4)
C11 C12 N4 C13 -175.8(2)
C16 C12 N4 Zn1 -179.6(2)
C11 C12 N4 Zn1 4.0(3)
C19 C18 N5 C17 176.0(2)
C19 C18 N5 Zn1 15.2(3)
C2 C17 N5 C18 -130.4(2)
C2 C17 N5 Zn1 28.9(3)
C21 C20 N6 C19 -2.0(4)
C21 C20 N6 Zn1 176.1(2)
C23 C19 N6 C20 0.5(4)
C18 C19 N6 C20 179.9(2)
C23 C19 N6 Zn1 -177.9(2)
C18 C19 N6 Zn1 1.5(3)
Cl2A O8 Cl2 O7A -54.3(11)
Cl2A O8 Cl2 O6 -168.7(14)
Cl2A O8 Cl2 O9 63.7(12)
Cl2 O8 Cl2A O7 68.9(12)
Cl2 O8 Cl2A O6A -55.8(11)
Cl2 O8 Cl2A O9A -171.3(14)
C11 N3 Zn1 N6 -93.9(2)
C10 N3 Zn1 N6 96.2(2)
C11 N3 Zn1 N1 113.1(2)
C10 N3 Zn1 N1 -56.9(2)
C11 N3 Zn1 N2 78.8(3)
C10 N3 Zn1 N2 -91.2(3)
C11 N3 Zn1 N4 -0.88(19)
C10 N3 Zn1 N4 -170.9(2)
C11 N3 Zn1 N5 -165.4(2)
C10 N3 Zn1 N5 24.6(2)
C20 N6 Zn1 N3 111.3(2)
C19 N6 Zn1 N3 -70.53(18)
C20 N6 Zn1 N1 -137.9(2)
C19 N6 Zn1 N1 40.2(3)
C20 N6 Zn1 N2 -65.4(2)
C19 N6 Zn1 N2 112.76(17)
C20 N6 Zn1 N4 33.1(2)
C19 N6 Zn1 N4 -148.68(17)
C20 N6 Zn1 N5 -173.8(2)
C19 N6 Zn1 N5 4.34(16)
C4 N1 Zn1 N3 -176.54(19)
C3 N1 Zn1 N3 22.48(19)
C4 N1 Zn1 N6 66.1(3)
C3 N1 Zn1 N6 -94.9(2)
C4 N1 Zn1 N2 -11.47(18)
C3 N1 Zn1 N2 -172.4(2)
C4 N1 Zn1 N4 -104.43(19)
C3 N1 Zn1 N4 94.59(19)
C4 N1 Zn1 N5 101.33(19)
C3 N1 Zn1 N5 -59.64(19)
C6 N2 Zn1 N3 -141.2(2)
C5 N2 Zn1 N3 42.7(3)
C6 N2 Zn1 N6 31.8(2)
C5 N2 Zn1 N6 -144.25(17)
C6 N2 Zn1 N1 -176.3(2)
C5 N2 Zn1 N1 7.62(17)
C6 N2 Zn1 N4 -66.5(2)
C5 N2 Zn1 N4 117.48(17)
C6 N2 Zn1 N5 109.2(2)
C5 N2 Zn1 N5 -66.87(18)
C13 N4 Zn1 N3 178.0(2)
C12 N4 Zn1 N3 -1.82(17)
C13 N4 Zn1 N6 -73.3(2)
C12 N4 Zn1 N6 106.88(17)
C13 N4 Zn1 N1 102.1(2)
C12 N4 Zn1 N1 -77.68(18)
C13 N4 Zn1 N2 24.1(2)
C12 N4 Zn1 N2 -155.69(17)
C13 N4 Zn1 N5 -146.9(2)
C12 N4 Zn1 N5 33.3(3)
C18 N5 Zn1 N3 102.54(19)
C17 N5 Zn1 N3 -58.00(18)
C18 N5 Zn1 N6 -10.60(18)
C17 N5 Zn1 N6 -171.14(19)
C18 N5 Zn1 N1 -174.02(19)
C17 N5 Zn1 N1 25.44(18)
C18 N5 Zn1 N2 -102.49(19)
C17 N5 Zn1 N2 96.96(19)
C18 N5 Zn1 N4 68.1(3)
C17 N5 Zn1 N4 -92.5(2)
